data_4324406
loop_
_publ_author_name
'Andrew R. Geisheimer'
'John E. C. Wren'
'Vladimir K. Michaelis'
'Masayuki Kobayashi'
'Ken Sakai'
'Scott Kroeker'
'Daniel B. Leznoff'

_publ_contact_author_address
; 
 Department of Chemistry
 Simon Fraser University
 Burnaby, British Columbia
 V5A 1S6
;
_publ_contact_author_email dleznoff@sfu.ca
_publ_contact_author_fax 778-782-3765
_publ_contact_author_name 'Daniel B. Leznoff'
_publ_contact_author_phone 778-782-4887
_publ_section_title
;
 Aggregation of [Au(CN)4]- Anions: Examination by Crystallography and 15N
 CP-MAS NMR and the Structural Factors Influencing Intermolecular Au...N
 Interactions
;
_journal_name_full 'Inorganic Chemistry'
_journal_page_first 1265
_journal_page_last 1274
_journal_paper_doi 10.1021/ic101782v
_journal_volume 50
_journal_year 2011
_chemical_formula_moiety 'C38 H22 Au2 Mn1 N14'
_chemical_formula_sum 'C38 H22 Au2 Mn N14'
_chemical_formula_weight 1123.55
_chemical_name_systematic ?
_space_group_IT_number 2
_symmetry_cell_setting triclinic
_symmetry_space_group_name_Hall '-P 1'
_symmetry_space_group_name_H-M 'P -1'
_atom_sites_solution_hydrogens geom
_atom_sites_solution_primary direct
_cell_angle_alpha 76.64(3)
_cell_angle_beta 62.548(18)
_cell_angle_gamma 84.31(3)
_cell_formula_units_Z 2
_cell_length_a 12.925(3)
_cell_length_b 13.158(4)
_cell_length_c 13.497(4)
_cell_measurement_reflns_used 6252
_cell_measurement_temperature 293
_cell_measurement_theta_max 24.050
_cell_measurement_theta_min 2.096
_cell_volume 1981.7(10)
_computing_cell_refinement
;
 Bruker SMART
;
_computing_data_collection
;
 Bruker SMART
;
_computing_data_reduction
;
 Bruker SAINT
;
_computing_structure_refinement
;
 Crystals
;
_computing_structure_solution
; 
 SIR92 (Altomare et al, 1994) 
;
_diffrn_ambient_temperature 293
_diffrn_measured_fraction_theta_full 0.999
_diffrn_measured_fraction_theta_max 0.988
_diffrn_measurement_device_type 'Bruker SMART APEX II CCD area Detector'
_diffrn_measurement_method \w\f
_diffrn_radiation_monochromator graphite
_diffrn_radiation_type 'Mo K\a'
_diffrn_radiation_wavelength 0.71073
_diffrn_reflns_av_R_equivalents 0.000
_diffrn_reflns_limit_h_max 14
_diffrn_reflns_limit_h_min -14
_diffrn_reflns_limit_k_max 15
_diffrn_reflns_limit_k_min 0
_diffrn_reflns_limit_l_max 15
_diffrn_reflns_limit_l_min -14
_diffrn_reflns_number 6252
_diffrn_reflns_theta_full 24.050
_diffrn_reflns_theta_max 24.050
_diffrn_reflns_theta_min 2.096
_exptl_absorpt_coefficient_mu 7.745
_exptl_absorpt_correction_T_max 0.746
_exptl_absorpt_correction_T_min 0.564
_exptl_absorpt_correction_type multi-scan
_exptl_crystal_colour orange
_exptl_crystal_density_diffrn 1.883
_exptl_crystal_description chunk
_exptl_crystal_F_000 1062
_exptl_crystal_size_max 1.09
_exptl_crystal_size_mid 1.05
_exptl_crystal_size_min 0.59
_refine_diff_density_max 1.39
_refine_diff_density_min -1.35
_refine_ls_goodness_of_fit_ref 1.3090
_refine_ls_hydrogen_treatment constr
_refine_ls_matrix_type full
_refine_ls_number_parameters 241
_refine_ls_number_reflns 4359
_refine_ls_number_restraints 0
_refine_ls_R_factor_all 0.0767
_refine_ls_R_factor_gt 0.0442
_refine_ls_shift/su_max 0.037463
_refine_ls_structure_factor_coef F
_refine_ls_weighting_details
;
 Method= Modified Sheldrick 
 w=1/[\s^2^(F^2^) + ( 0.04P)^2^ + 0.00P] 
 ,where P=p(6)*max(Fo^2^,0) + (1-p(6))Fc^2^
;
_refine_ls_weighting_scheme calc
_refine_ls_wR_factor_all 0.0661
_refine_ls_wR_factor_gt 0.0622
_refine_ls_wR_factor_ref 0.0616
_reflns_limit_h_max 14
_reflns_limit_h_min -13
_reflns_limit_k_max 15
_reflns_limit_k_min -14
_reflns_limit_l_max 15
_reflns_limit_l_min 0
_reflns_number_gt 4435
_reflns_number_total 6251
_reflns_threshold_expression I>2.5\s(I)
_cod_data_source_file ic101782v_si_002_6.cif
_cod_data_source_block {[Mn(terpy)2][Au(CN)4]2}
_cod_original_sg_symbol_H-M 'P -1 '
_cod_original_formula_sum 'C38 H22 Au2 Mn1 N14'
_cod_database_code 4324406

loop_
_symmetry_equiv_pos_as_xyz
x,y,z
-x,-y,-z

loop_
_atom_site_label
_atom_site_type_symbol
_atom_site_fract_x
_atom_site_fract_y
_atom_site_fract_z
_atom_site_U_iso_or_equiv
_atom_site_occupancy
_atom_site_adp_type
_atom_site_refinement_flags_posn
Au1 Au 0.04519(4) 0.62991(4) 0.81954(4) 0.0749 1.0000 Uani .
Au2 Au 0.0000 1.0000 1.0000 0.0522 1.0000 Uani S
Au3 Au 0.5000 1.0000 0.0000 0.0638 1.0000 Uani S
Mn1 Mn 0.70257(12) 0.73877(12) 0.58610(12) 0.0536 1.0000 Uani .
N11 N 0.0771(10) 0.7604(10) 0.9685(10) 0.099(3) 1.0000 Uiso .
N12 N 0.2880(17) 0.7020(15) 0.6264(16) 0.162(6) 1.0000 Uiso .
N13 N 0.0056(16) 0.5078(16) 0.6671(17) 0.166(7) 1.0000 Uiso .
N14 N -0.1870(16) 0.5547(14) 1.0279(15) 0.153(6) 1.0000 Uiso .
N21 N -0.2356(10) 0.9846(9) 0.9934(9) 0.093(3) 1.0000 Uiso .
N22 N -0.1509(8) 0.9934(8) 1.2617(8) 0.075(3) 1.0000 Uiso .
N31 N 0.5589(12) 0.7684(11) -0.0120(11) 0.107(4) 1.0000 Uiso .
N32 N 0.3168(9) 0.9321(9) 0.2565(9) 0.083(3) 1.0000 Uiso .
N41 N 0.7034(9) 0.5648(8) 0.6563(8) 0.079(3) 1.0000 Uiso .
N42 N 0.5407(7) 0.6993(7) 0.7439(7) 0.058(2) 1.0000 Uiso .
N43 N 0.5987(7) 0.8860(6) 0.6108(6) 0.0523(19) 1.0000 Uiso .
N44 N 0.8372(7) 0.7972(7) 0.6212(7) 0.065(2) 1.0000 Uiso .
N45 N 0.8658(7) 0.7617(6) 0.4269(7) 0.0542(19) 1.0000 Uiso .
N46 N 0.6687(8) 0.6953(7) 0.4501(7) 0.065(2) 1.0000 Uiso .
C11 C 0.0666(10) 0.7104(10) 0.9142(10) 0.075(3) 1.0000 Uiso .
C12 C 0.1962(15) 0.6714(13) 0.6967(14) 0.105(5) 1.0000 Uiso .
C13 C 0.0214(18) 0.5514(17) 0.7274(18) 0.140(7) 1.0000 Uiso .
C14 C -0.1033(15) 0.5866(14) 0.9450(15) 0.109(5) 1.0000 Uiso .
C21 C -0.1470(10) 0.9876(9) 0.9925(9) 0.066(3) 1.0000 Uiso .
C22 C -0.0935(9) 0.9975(8) 1.1660(9) 0.061(3) 1.0000 Uiso .
C31 C 0.5362(10) 0.8524(10) -0.0078(10) 0.075(3) 1.0000 Uiso .
C32 C 0.3858(10) 0.9557(9) 0.1612(10) 0.069(3) 1.0000 Uiso .
C41 C 0.7867(14) 0.5026(13) 0.5968(14) 0.105(4) 1.0000 Uiso .
C42 C 0.7703(17) 0.3932(16) 0.6324(17) 0.131(6) 1.0000 Uiso .
C43 C 0.6793(17) 0.3568(16) 0.7273(15) 0.122(5) 1.0000 Uiso .
C44 C 0.5997(15) 0.4160(14) 0.7899(15) 0.111(5) 1.0000 Uiso .
C45 C 0.6092(10) 0.5262(9) 0.7519(10) 0.070(3) 1.0000 Uiso .
C46 C 0.5196(10) 0.5999(9) 0.8031(9) 0.063(3) 1.0000 Uiso .
C47 C 0.4190(11) 0.5754(11) 0.9095(11) 0.084(4) 1.0000 Uiso .
C48 C 0.3455(13) 0.6506(12) 0.9416(12) 0.094(4) 1.0000 Uiso .
C49 C 0.3630(12) 0.7509(11) 0.8846(11) 0.085(4) 1.0000 Uiso .
C50 C 0.4660(9) 0.7750(9) 0.7798(9) 0.061(3) 1.0000 Uiso .
C51 C 0.4963(9) 0.8790(8) 0.7068(9) 0.058(2) 1.0000 Uiso .
C52 C 0.4287(10) 0.9687(10) 0.7299(10) 0.075(3) 1.0000 Uiso .
C53 C 0.4671(11) 1.0592(11) 0.6559(11) 0.085(4) 1.0000 Uiso .
C54 C 0.5698(10) 1.0691(10) 0.5600(10) 0.074(3) 1.0000 Uiso .
C55 C 0.6320(10) 0.9781(9) 0.5419(9) 0.064(3) 1.0000 Uiso .
C56 C 0.8169(13) 0.8142(11) 0.7222(12) 0.095(4) 1.0000 Uiso .
C57 C 0.9021(14) 0.8601(12) 0.7369(14) 0.104(4) 1.0000 Uiso .
C58 C 1.0048(14) 0.8823(13) 0.6422(13) 0.108(5) 1.0000 Uiso .
C59 C 1.0357(12) 0.8626(11) 0.5369(12) 0.088(4) 1.0000 Uiso .
C60 C 0.9423(10) 0.8226(9) 0.5316(9) 0.064(3) 1.0000 Uiso .
C61 C 0.9581(10) 0.8035(9) 0.4238(9) 0.066(3) 1.0000 Uiso .
C62 C 1.0631(11) 0.8180(10) 0.3195(11) 0.082(3) 1.0000 Uiso .
C63 C 1.0672(14) 0.7880(12) 0.2279(14) 0.103(4) 1.0000 Uiso .
C64 C 0.9739(12) 0.7454(11) 0.2347(12) 0.094(4) 1.0000 Uiso .
C65 C 0.8719(10) 0.7356(9) 0.3348(9) 0.067(3) 1.0000 Uiso .
C66 C 0.7620(10) 0.6991(10) 0.3470(10) 0.075(3) 1.0000 Uiso .
C67 C 0.7552(14) 0.6655(12) 0.2592(13) 0.103(4) 1.0000 Uiso .
C68 C 0.645(2) 0.6345(18) 0.283(2) 0.157(8) 1.0000 Uiso .
C69 C 0.5494(16) 0.6276(14) 0.3874(15) 0.118(5) 1.0000 Uiso .
C70 C 0.5664(12) 0.6624(11) 0.4700(12) 0.091(4) 1.0000 Uiso .
H411 H 0.8533 0.5324 0.5293 0.177(15) 1.0000 Uiso R
H421 H 0.8280 0.3505 0.5871 0.195(15) 1.0000 Uiso R
H431 H 0.6741 0.2830 0.7528 0.203(15) 1.0000 Uiso R
H441 H 0.5335 0.3878 0.8586 0.190(15) 1.0000 Uiso R
H471 H 0.4042 0.5074 0.9568 0.157(15) 1.0000 Uiso R
H481 H 0.2750 0.6352 1.0105 0.160(15) 1.0000 Uiso R
H491 H 0.3093 0.8048 0.9109 0.146(15) 1.0000 Uiso R
H521 H 0.3566 0.9629 0.7973 0.137(15) 1.0000 Uiso R
H531 H 0.4203 1.1193 0.6719 0.156(15) 1.0000 Uiso R
H541 H 0.5974 1.1343 0.5086 0.148(15) 1.0000 Uiso R
H551 H 0.7038 0.9821 0.4743 0.124(15) 1.0000 Uiso R
H561 H 0.7427 0.7953 0.7853 0.186(15) 1.0000 Uiso R
H571 H 0.8861 0.8754 0.8080 0.205(15) 1.0000 Uiso R
H581 H 1.0642 0.9088 0.6524 0.214(15) 1.0000 Uiso R
H591 H 1.1099 0.8793 0.4730 0.180(15) 1.0000 Uiso R
H621 H 1.1287 0.8494 0.3150 0.133(15) 1.0000 Uiso R
H631 H 1.1380 0.7967 0.1590 0.162(15) 1.0000 Uiso R
H641 H 0.9785 0.7246 0.1699 0.156(15) 1.0000 Uiso R
H671 H 0.8226 0.6662 0.1884 0.216(15) 1.0000 Uiso R
H681 H 0.6367 0.6160 0.2232 0.283(15) 1.0000 Uiso R
H691 H 0.4764 0.6026 0.4013 0.239(15) 1.0000 Uiso R
H701 H 0.5012 0.6601 0.5427 0.174(15) 1.0000 Uiso R

loop_
_atom_site_aniso_label
_atom_site_aniso_U_11
_atom_site_aniso_U_22
_atom_site_aniso_U_33
_atom_site_aniso_U_23
_atom_site_aniso_U_13
_atom_site_aniso_U_12
Au1 0.0734(3) 0.0703(3) 0.0756(3) -0.0228(3) -0.0260(3) 0.0014(2)
Au2 0.0412(3) 0.0689(4) 0.0471(3) -0.0222(3) -0.0162(2) 0.0025(2)
Au3 0.0544(4) 0.0742(4) 0.0610(4) -0.0002(3) -0.0262(3) -0.0245(3)
Mn1 0.0412(7) 0.0566(9) 0.0501(8) -0.0090(7) -0.0106(6) -0.0008(7)

loop_
_atom_type_symbol
_atom_type_scat_dispersion_real
_atom_type_scat_dispersion_imag
_atom_type_scat_Cromer_Mann_a1
_atom_type_scat_Cromer_Mann_b1
_atom_type_scat_Cromer_Mann_a2
_atom_type_scat_Cromer_Mann_b2
_atom_type_scat_Cromer_Mann_a3
_atom_type_scat_Cromer_Mann_b3
_atom_type_scat_Cromer_Mann_a4
_atom_type_scat_Cromer_Mann_b4
_atom_type_scat_Cromer_Mann_c
_atom_type_scat_source
Au -2.0133 8.8022 16.8819 0.4611 18.5913 8.6216 25.5582 1.4826 5.8600 36.3956 12.0658 'International Tables Vol C 4.2.6.8 and 6.1.1.4'
Mn 0.3368 0.7283 11.2819 5.3409 7.3573 0.3432 3.0193 17.8674 2.2441 83.7543 1.0896 'International Tables Vol C 4.2.6.8 and 6.1.1.4'
N 0.0061 0.0033 12.2126 0.0057 3.1322 9.8933 2.0125 28.9975 1.1663 0.5826 -11.5290 'International Tables Vol C 4.2.6.8 and 6.1.1.4'
C 0.0033 0.0016 2.3100 20.8439 1.0200 10.2075 1.5886 0.5687 0.8650 51.6512 0.2156 'International Tables Vol C 4.2.6.8 and 6.1.1.4'
H 0.0000 0.0000 0.4930 10.5109 0.3229 26.1257 0.1402 3.1424 0.0408 57.7998 0.0030 'International Tables Vol C 4.2.6.8 and 6.1.1.4'
K 0.2009 0.2494 8.2186 12.7949 7.4398 0.7748 1.0519 213.1870 0.8659 41.6841 1.4228 'International Tables Vol C 4.2.6.8 and 6.1.1.4'
Cl 0.1484 0.1585 11.4604 0.0104 7.1964 1.1662 6.2556 18.5194 1.6455 47.7784 -9.5574 'International Tables Vol C 4.2.6.8 and 6.1.1.4'
O 0.0106 0.0060 3.0485 13.2771 2.2868 5.7011 1.5463 0.3239 0.8670 32.9089 0.2508 'International Tables Vol C 4.2.6.8 and 6.1.1.4'

loop_
_geom_angle_atom_site_label_1
_geom_angle_site_symmetry_1
_geom_angle_atom_site_label_2
_geom_angle_atom_site_label_3
_geom_angle_site_symmetry_3
_geom_angle
_geom_angle_publ_flag
C11 . Au1 C12 . 91.3(6) yes
C11 . Au1 C13 . 179.0(7) yes
C12 . Au1 C13 . 89.5(8) yes
C11 . Au1 C14 . 87.8(6) yes
C12 . Au1 C14 . 178.2(7) yes
C13 . Au1 C14 . 91.5(8) yes
C22 2_577 Au2 C21 2_577 88.4(4) yes
C22 2_577 Au2 C21 . 91.6(4) yes
C21 2_577 Au2 C21 . 179.994 yes
C22 2_577 Au2 C22 . 179.994 yes
C21 2_577 Au2 C22 . 91.6(4) yes
C21 . Au2 C22 . 88.4(4) yes
C22 2_577 Au2 N11 . 71.7(4) yes
C21 2_577 Au2 N11 . 87.0(4) yes
C21 . Au2 N11 . 93.0(4) yes
C22 . Au2 N11 . 108.3(4) yes
C22 2_577 Au2 N11 2_577 108.3(4) yes
C21 2_577 Au2 N11 2_577 93.0(4) yes
C21 . Au2 N11 2_577 87.0(4) yes
C22 . Au2 N11 2_577 71.7(4) yes
N11 . Au2 N11 2_577 179.996 yes
C32 2_675 Au3 C31 2_675 89.3(5) yes
C32 2_675 Au3 C31 . 90.7(5) yes
C31 2_675 Au3 C31 . 179.994 yes
C32 2_675 Au3 C32 . 179.994 yes
C31 2_675 Au3 C32 . 90.7(5) yes
C31 . Au3 C32 . 89.3(5) yes
N41 . Mn1 N42 . 72.2(3) yes
N41 . Mn1 N43 . 144.9(3) yes
N42 . Mn1 N43 . 72.8(3) yes
N41 . Mn1 N44 . 101.4(3) yes
N42 . Mn1 N44 . 110.4(3) yes
N43 . Mn1 N44 . 92.4(3) yes
N41 . Mn1 N45 . 102.4(3) yes
N42 . Mn1 N45 . 174.2(3) yes
N43 . Mn1 N45 . 112.5(3) yes
N44 . Mn1 N45 . 72.4(3) yes
N41 . Mn1 N46 . 86.6(3) yes
N42 . Mn1 N46 . 104.9(3) yes
N43 . Mn1 N46 . 100.6(3) yes
N44 . Mn1 N46 . 144.6(3) yes
N45 . Mn1 N46 . 72.2(3) yes
C11 . N11 Au2 . 131.9(10) yes
Mn1 . N41 C41 . 121.5(9) yes
Mn1 . N41 C45 . 116.1(8) yes
C41 . N41 C45 . 121.8(12) yes
Mn1 . N42 C46 . 119.7(7) yes
Mn1 . N42 C50 . 118.7(7) yes
C46 . N42 C50 . 121.5(9) yes
Mn1 . N43 C51 . 116.6(7) yes
Mn1 . N43 C55 . 125.2(7) yes
C51 . N43 C55 . 118.2(9) yes
Mn1 . N44 C56 . 124.2(8) yes
Mn1 . N44 C60 . 116.8(7) yes
C56 . N44 C60 . 118.9(10) yes
Mn1 . N45 C61 . 119.0(7) yes
Mn1 . N45 C65 . 120.0(7) yes
C61 . N45 C65 . 120.9(9) yes
Mn1 . N46 C66 . 116.1(7) yes
Mn1 . N46 C70 . 123.1(8) yes
C66 . N46 C70 . 120.7(10) yes
N11 . C11 Au1 . 177.7(12) yes
N12 . C12 Au1 . 175.0(17) yes
N13 . C13 Au1 . 176(2) yes
N14 . C14 Au1 . 172.5(17) yes
Au2 . C21 N21 . 175.4(11) yes
Au2 . C22 N22 . 177.0(10) yes
Au3 . C31 N31 . 178.5(12) yes
N32 . C32 Au3 . 178.2(11) yes
N41 . C41 C42 . 119.0(16) yes
N41 . C41 H411 . 120.0 no
C42 . C41 H411 . 120.9 no
C41 . C42 C43 . 118.2(19) yes
C41 . C42 H421 . 117.9 no
C43 . C42 H421 . 123.8 no
C42 . C43 C44 . 124(2) yes
C42 . C43 H431 . 116.4 no
C44 . C43 H431 . 119.7 no
C43 . C44 C45 . 119.3(17) yes
C43 . C44 H441 . 122.4 no
C45 . C44 H441 . 118.2 no
C44 . C45 N41 . 117.6(12) yes
C44 . C45 C46 . 125.1(12) yes
N41 . C45 C46 . 117.1(11) yes
C45 . C46 N42 . 114.8(10) yes
C45 . C46 C47 . 125.3(11) yes
N42 . C46 C47 . 119.8(10) yes
C46 . C47 C48 . 117.4(13) yes
C46 . C47 H471 . 122.4 no
C48 . C47 H471 . 120.2 no
C47 . C48 C49 . 124.4(15) yes
C47 . C48 H481 . 118.9 no
C49 . C48 H481 . 116.6 no
C48 . C49 C50 . 117.5(13) yes
C48 . C49 H491 . 123.0 no
C50 . C49 H491 . 119.6 no
C49 . C50 N42 . 119.2(10) yes
C49 . C50 C51 . 124.2(10) yes
N42 . C50 C51 . 116.6(9) yes
C50 . C51 N43 . 115.2(9) yes
C50 . C51 C52 . 125.1(10) yes
N43 . C51 C52 . 119.7(10) yes
C51 . C52 C53 . 118.9(12) yes
C51 . C52 H521 . 119.1 no
C53 . C52 H521 . 122.0 no
C52 . C53 C54 . 122.8(13) yes
C52 . C53 H531 . 118.3 no
C54 . C53 H531 . 118.9 no
C53 . C54 C55 . 115.5(12) yes
C53 . C54 H541 . 122.3 no
C55 . C54 H541 . 122.3 no
C54 . C55 N43 . 124.8(10) yes
C54 . C55 H551 . 117.6 no
N43 . C55 H551 . 117.5 no
N44 . C56 C57 . 121.8(13) yes
N44 . C56 H561 . 118.3 no
C57 . C56 H561 . 119.9 no
C56 . C57 C58 . 114.9(15) yes
C56 . C57 H571 . 121.6 no
C58 . C57 H571 . 123.5 no
C57 . C58 C59 . 127.5(16) yes
C57 . C58 H581 . 115.4 no
C59 . C58 H581 . 116.9 no
C58 . C59 C60 . 112.1(13) yes
C58 . C59 H591 . 124.0 no
C60 . C59 H591 . 123.7 no
C59 . C60 N44 . 124.6(11) yes
C59 . C60 C61 . 119.2(10) yes
N44 . C60 C61 . 116.1(10) yes
C60 . C61 N45 . 115.5(10) yes
C60 . C61 C62 . 126.3(10) yes
N45 . C61 C62 . 118.1(10) yes
C61 . C62 C63 . 119.4(12) yes
C61 . C62 H621 . 119.3 no
C63 . C62 H621 . 121.3 no
C62 . C63 C64 . 120.8(15) yes
C62 . C63 H631 . 119.0 no
C64 . C63 H631 . 120.2 no
C63 . C64 C65 . 119.0(14) yes
C63 . C64 H641 . 119.6 no
C65 . C64 H641 . 121.4 no
C64 . C65 N45 . 121.7(11) yes
C64 . C65 C66 . 123.0(11) yes
N45 . C65 C66 . 115.4(10) yes
C65 . C66 N46 . 116.0(10) yes
C65 . C66 C67 . 122.1(12) yes
N46 . C66 C67 . 121.8(12) yes
C66 . C67 C68 . 115.4(16) yes
C66 . C67 H671 . 120.4 no
C68 . C67 H671 . 124.2 no
C67 . C68 C69 . 124(2) yes
C67 . C68 H681 . 117.2 no
C69 . C68 H681 . 118.6 no
C68 . C69 C70 . 115.4(17) yes
C68 . C69 H691 . 121.5 no
C70 . C69 H691 . 123.0 no
C69 . C70 N46 . 122.4(14) yes
C69 . C70 H701 . 117.5 no
N46 . C70 H701 . 120.1 no

loop_
_geom_bond_atom_site_label_1
_geom_bond_atom_site_label_2
_geom_bond_site_symmetry_2
_geom_bond_distance
_geom_bond_publ_flag
Au1 C11 . 1.959(12) yes
Au1 C12 . 1.915(17) yes
Au1 C13 . 1.93(2) yes
Au1 C14 . 1.910(18) yes
Au2 C22 2_577 1.990(11) yes
Au2 C21 2_577 1.973(11) yes
Au2 C21 . 1.973(11) yes
Au2 C22 . 1.990(11) yes
Au2 N11 . 3.275(13) yes
Au2 N11 2_577 3.275(13) yes
Au3 C32 2_675 1.969(12) yes
Au3 C31 2_675 1.967(13) yes
Au3 C31 . 1.967(13) yes
Au3 C32 . 1.969(12) yes
Mn1 N41 . 2.267(10) yes
Mn1 N42 . 2.186(8) yes
Mn1 N43 . 2.244(8) yes
Mn1 N44 . 2.244(9) yes
Mn1 N45 . 2.192(8) yes
Mn1 N46 . 2.273(9) yes
N11 C11 . 1.149(15) yes
N12 C12 . 1.16(2) yes
N13 C13 . 1.20(2) yes
N14 C14 . 1.16(2) yes
N21 C21 . 1.144(13) yes
N22 C22 . 1.146(13) yes
N31 C31 . 1.122(16) yes
N32 C32 . 1.166(14) yes
N41 C41 . 1.345(17) yes
N41 C45 . 1.333(14) yes
N42 C46 . 1.345(14) yes
N42 C50 . 1.327(13) yes
N43 C51 . 1.352(12) yes
N43 C55 . 1.317(13) yes
N44 C56 . 1.334(15) yes
N44 C60 . 1.345(13) yes
N45 C61 . 1.342(13) yes
N45 C65 . 1.332(13) yes
N46 C66 . 1.350(14) yes
N46 C70 . 1.319(15) yes
C41 C42 . 1.41(2) yes
C41 H411 . 0.950 no
C42 C43 . 1.30(2) yes
C42 H421 . 0.950 no
C43 C44 . 1.31(2) yes
C43 H431 . 0.950 no
C44 C45 . 1.42(2) yes
C44 H441 . 0.950 no
C45 C46 . 1.452(15) yes
C46 C47 . 1.416(16) yes
C47 C48 . 1.304(18) yes
C47 H471 . 0.950 no
C48 C49 . 1.347(18) yes
C48 H481 . 0.950 no
C49 C50 . 1.420(16) yes
C49 H491 . 0.950 no
C50 C51 . 1.458(14) yes
C51 C52 . 1.403(15) yes
C52 C53 . 1.331(16) yes
C52 H521 . 0.950 no
C53 C54 . 1.352(16) yes
C53 H531 . 0.950 no
C54 C55 . 1.379(15) yes
C54 H541 . 0.950 no
C55 H551 . 0.950 no
C56 C57 . 1.416(19) yes
C56 H561 . 0.950 no
C57 C58 . 1.35(2) yes
C57 H571 . 0.950 no
C58 C59 . 1.369(19) yes
C58 H581 . 0.950 no
C59 C60 . 1.400(17) yes
C59 H591 . 0.950 no
C60 C61 . 1.452(15) yes
C61 C62 . 1.423(16) yes
C62 C63 . 1.360(19) yes
C62 H621 . 0.950 no
C63 C64 . 1.336(19) yes
C63 H631 . 0.950 no
C64 C65 . 1.375(17) yes
C64 H641 . 0.950 no
C65 C66 . 1.469(16) yes
C66 C67 . 1.398(18) yes
C67 C68 . 1.39(2) yes
C67 H671 . 0.950 no
C68 C69 . 1.37(2) yes
C68 H681 . 0.950 no
C69 C70 . 1.41(2) yes
C69 H691 . 0.950 no
C70 H701 . 0.950 no

loop_
_geom_hbond_atom_site_label_D
_geom_hbond_atom_site_label_H
_geom_hbond_atom_site_label_A
_geom_hbond_site_symmetry_A
_geom_hbond_angle_DHA
_geom_hbond_distance_DH
_geom_hbond_distance_HA
_geom_hbond_distance_DA
_geom_hbond_publ_flag
C41 H411 N13 2_666 139 0.95 2.58 3.35(2) yes
C44 H441 N31 2_666 147 0.95 2.49 3.32(2) yes
C54 H541 N12 2_676 168 0.95 2.55 3.48(2) yes
C55 H551 N22 1_654 160 0.95 2.58 3.49(2) yes
C58 H581 N22 2_677 157 0.95 2.54 3.43(2) yes
C62 H621 N32 1_655 167 0.95 2.47 3.40(2) yes
C64 H641 N11 1_654 143 0.95 2.36 3.17(2) yes
C70 H701 N12 . 139 0.95 2.51 3.29(2) yes
